data_7702283
loop_
_publ_author_name
'Ghosh, Swarup'
'W\"olper, Christoph'
'Tjaberings, Alexander'
'Gr\"oschel, Andr\'e H'
'Schulz, Stephan'

_publ_section_title
;
 Syntheses, structures and catalytic activity of tetranuclear Mg complexes
 in the ROP of cyclic esters under industrially relevant conditions.
;
_journal_issue 2
_journal_name_full 'Dalton transactions (Cambridge, England : 2003)'
_journal_page_first 375
_journal_page_last 387
_journal_paper_doi 10.1039/c9dt04359d
_journal_volume 49
_journal_year 2020
_chemical_formula_sum 'C64 H84 Cl8 Mg4 N4 O14'
_chemical_formula_weight 1514.19
_space_group_crystal_system tetragonal
_space_group_IT_number 78
_space_group_name_Hall 'P 4cw'
_space_group_name_H-M_alt 'P 43'
_atom_sites_solution_hydrogens mixed
_atom_sites_solution_primary direct
_atom_sites_solution_secondary difmap
_audit_creation_method SHELXL-2017/1
_audit_update_record
;
2019-08-20 deposited with the CCDC.	2019-11-27 downloaded from the CCDC.
;
_cell_angle_alpha 90
_cell_angle_beta 90
_cell_angle_gamma 90
_cell_formula_units_Z 4
_cell_length_a 15.6933(9)
_cell_length_b 15.6933(9)
_cell_length_c 28.4979(19)
_cell_measurement_reflns_used 9743
_cell_measurement_temperature 100(2)
_cell_measurement_theta_max 32.68
_cell_measurement_theta_min 2.51
_cell_volume 7018.5(7)
_computing_cell_refinement 'BRUKER APEX2(v2009.5-1)'
_computing_data_collection 'BRUKER APEX2(v2009.5-1)'
_computing_data_reduction 'BRUKER APEX2(v2009.5-1)'
_computing_molecular_graphics 'ORTEP/PLATON (Spek)'
_computing_publication_material 'BRUKER AXS SHELXTL (c) 2008 / Vers. 2008/4'
_computing_structure_refinement 'SHELXL-2017/1 (Sheldrick, 2017)'
_computing_structure_solution 'BRUKER APEX2(v2009.5-1)'
_diffrn_ambient_temperature 100(2)
_diffrn_detector_area_resol_mean 512
_diffrn_measured_fraction_theta_full 1.000
_diffrn_measured_fraction_theta_max 0.997
_diffrn_measurement_device_type 'Bruker D8 KAPPA II (APEX II detector)'
_diffrn_measurement_method 'Data collection strategy APEX 2/COSMO'
_diffrn_radiation_monochromator 'Triumph Goebel mirror'
_diffrn_radiation_source 'fine-focus sealed tube'
_diffrn_radiation_type MoK\a
_diffrn_radiation_wavelength 0.71073
_diffrn_reflns_av_R_equivalents 0.0407
_diffrn_reflns_av_unetI/netI 0.0403
_diffrn_reflns_Laue_measured_fraction_full 1.000
_diffrn_reflns_Laue_measured_fraction_max 0.997
_diffrn_reflns_limit_h_max 24
_diffrn_reflns_limit_h_min -24
_diffrn_reflns_limit_k_max 24
_diffrn_reflns_limit_k_min -24
_diffrn_reflns_limit_l_max 43
_diffrn_reflns_limit_l_min -43
_diffrn_reflns_number 197302
_diffrn_reflns_point_group_measured_fraction_full 1.000
_diffrn_reflns_point_group_measured_fraction_max 0.997
_diffrn_reflns_theta_full 25.242
_diffrn_reflns_theta_max 33.256
_diffrn_reflns_theta_min 1.429
_exptl_absorpt_coefficient_mu 0.422
_exptl_absorpt_correction_T_max 0.75
_exptl_absorpt_correction_T_min 0.68
_exptl_absorpt_correction_type multi-scan
_exptl_absorpt_process_details
; 
 SADABS
 R.H. Blessing, Acta Cryst. (1995) A51 33-38 
;
_exptl_crystal_colour colourless
_exptl_crystal_density_diffrn 1.433
_exptl_crystal_description prism
_exptl_crystal_F_000 3168
_exptl_crystal_size_max 0.277
_exptl_crystal_size_mid 0.254
_exptl_crystal_size_min 0.178
_refine_diff_density_max 0.499
_refine_diff_density_min -0.581
_refine_diff_density_rms 0.071
_refine_ls_abs_structure_details
;
 Twinning involves inversion, so Flack parameter cannot be determined
;
_refine_ls_extinction_method none
_refine_ls_goodness_of_fit_ref 1.027
_refine_ls_hydrogen_treatment constr
_refine_ls_matrix_type full
_refine_ls_number_parameters 979
_refine_ls_number_reflns 26563
_refine_ls_number_restraints 1285
_refine_ls_restrained_S_all 1.081
_refine_ls_R_factor_all 0.0709
_refine_ls_R_factor_gt 0.0488
_refine_ls_shift/su_max 0.001
_refine_ls_shift/su_mean 0.000
_refine_ls_structure_factor_coef Fsqd
_refine_ls_weighting_details 'w=1/[\s^2^(Fo^2^)+(0.0541P)^2^+5.9545P] where P=(Fo^2^+2Fc^2^)/3'
_refine_ls_weighting_scheme calc
_refine_ls_wR_factor_gt 0.1132
_refine_ls_wR_factor_ref 0.1262
_reflns_Friedel_coverage 0.966
_reflns_Friedel_fraction_full 1.000
_reflns_Friedel_fraction_max 0.997
_reflns_number_gt 21850
_reflns_number_total 26563
_reflns_threshold_expression 'I > 2\s(I)'
_cod_data_source_file c9dt04359d2.cif
_cod_data_source_block sw_mg_tbu_aaphm
_cod_depositor_comments
;
The following automatic conversions were performed:

data item '_atom_sites_solution_secondary' value 'diffmap' was
changed to 'difmap'.

Automatic conversion script
Id: cif_fix_values 6909 2019-04-08 15:41:33Z antanas 

 Adding full bibliography for 7702280--7702283.cif.
;
_cod_original_cell_volume 7018.5(9)
_cod_database_code 7702283
_shelx_shelxl_version_number 2017/1
_shelx_space_group_comment
;
The symmetry employed for this shelxl refinement is uniquely defined
by the following loop, which should always be used as a source of
symmetry information in preference to the above space-group names.
They are only intended as comments.
;
_shelx_estimated_absorpt_t_min 0.892
_shelx_estimated_absorpt_t_max 0.929

loop_
_space_group_symop_operation_xyz
'x, y, z'
'-x, -y, z+1/2'
'-y, x, z+3/4'
'y, -x, z+1/4'

loop_
_atom_site_label
_atom_site_type_symbol
_atom_site_fract_x
_atom_site_fract_y
_atom_site_fract_z
_atom_site_U_iso_or_equiv
_atom_site_adp_type
_atom_site_occupancy
_atom_site_site_symmetry_order
_atom_site_calc_flag
_atom_site_refinement_flags_posn
_atom_site_refinement_flags_adp
_atom_site_refinement_flags_occupancy
_atom_site_disorder_assembly
_atom_site_disorder_group
Mg1 Mg 0.96011(8) 0.48766(8) 0.26475(5) 0.0154(2) Uani 1 1 d . . . . .
Mg2 Mg 1.14788(8) 0.52754(8) 0.25463(4) 0.0153(2) Uani 1 1 d . . . . .
Mg3 Mg 1.08206(8) 0.40749(8) 0.33305(5) 0.0162(2) Uani 1 1 d . . . . .
Mg4 Mg 1.04275(8) 0.59514(8) 0.34285(5) 0.0159(2) Uani 1 1 d . . . . .
Cl11 Cl 0.84968(6) 0.21070(6) 0.23667(4) 0.0256(2) Uani 1 1 d . . . . .
Cl12 Cl 0.52892(7) 0.32773(8) 0.21684(5) 0.0355(3) Uani 1 1 d . . . . .
O11 O 0.89453(17) 0.39093(18) 0.24273(11) 0.0194(5) Uani 1 1 d . . . . .
O12 O 1.03549(16) 0.59152(16) 0.26697(9) 0.0149(5) Uani 1 1 d . . . . .
N11 N 0.8532(2) 0.5650(2) 0.24554(12) 0.0185(6) Uani 1 1 d . . . . .
C11 C 0.8137(2) 0.3789(2) 0.23680(14) 0.0170(6) Uani 1 1 d . . . . .
C12 C 0.7540(2) 0.4471(2) 0.23350(15) 0.0183(7) Uani 1 1 d . . . . .
C13 C 0.6663(3) 0.4305(3) 0.22665(16) 0.0217(8) Uani 1 1 d . . . . .
H13 H 0.627221 0.476478 0.224149 0.026 Uiso 1 1 calc R U . . .
C14 C 0.6374(3) 0.3476(3) 0.22358(16) 0.0233(8) Uani 1 1 d . . . . .
C15 C 0.6936(3) 0.2792(3) 0.22635(16) 0.0232(8) Uani 1 1 d . . . . .
H15 H 0.673348 0.222328 0.223861 0.028 Uiso 1 1 calc R U . . .
C16 C 0.7798(2) 0.2956(2) 0.23282(14) 0.0186(7) Uani 1 1 d . . . . .
C17 C 0.7787(3) 0.5363(3) 0.23600(15) 0.0206(7) Uani 1 1 d . . . . .
H17 H 0.735435 0.577194 0.229994 0.025 Uiso 1 1 calc R U . . .
C18 C 0.8630(3) 0.6580(2) 0.24542(16) 0.0220(8) Uani 1 1 d . . . . .
H18A H 0.867115 0.678960 0.278106 0.026 Uiso 1 1 calc R U . . .
H18B H 0.812349 0.684526 0.230726 0.026 Uiso 1 1 calc R U . . .
C19 C 0.9434(3) 0.6838(3) 0.21816(15) 0.0211(7) Uani 1 1 d . . . . .
H19A H 0.947248 0.648634 0.189396 0.025 Uiso 1 1 calc R U . . .
H19B H 0.937791 0.744052 0.208319 0.025 Uiso 1 1 calc R U . . .
C10 C 1.0254(3) 0.6737(2) 0.24597(14) 0.0193(7) Uani 1 1 d . . . . .
H10A H 1.074285 0.684487 0.224842 0.023 Uiso 1 1 calc R U . . .
H10B H 1.026718 0.717490 0.270986 0.023 Uiso 1 1 calc R U . . .
Cl21 Cl 1.27205(7) 0.80581(6) 0.24372(4) 0.0285(2) Uani 1 1 d . . . . .
Cl22 Cl 1.58749(8) 0.68252(10) 0.21673(8) 0.0637(6) Uani 1 1 d . . . . .
O21 O 1.22214(17) 0.62660(18) 0.24606(10) 0.0178(5) Uani 1 1 d . . . . .
O22 O 1.07358(17) 0.41979(16) 0.26198(10) 0.0154(5) Uani 1 1 d . . . . .
N21 N 1.2588(2) 0.4496(2) 0.24133(12) 0.0178(6) Uani 1 1 d . . . . .
C21 C 1.3028(2) 0.6358(2) 0.23939(14) 0.0184(7) Uani 1 1 d . . . . .
C22 C 1.3609(3) 0.5672(3) 0.23370(16) 0.0221(8) Uani 1 1 d . . . . .
C23 C 1.4485(3) 0.5823(3) 0.2268(2) 0.0313(10) Uani 1 1 d . . . . .
H23 H 1.486627 0.535695 0.223180 0.038 Uiso 1 1 calc R U . . .
C24 C 1.4790(3) 0.6647(3) 0.2252(2) 0.0354(11) Uani 1 1 d . . . . .
C25 C 1.4248(3) 0.7336(3) 0.23101(19) 0.0303(10) Uani 1 1 d . . . . .
H25 H 1.446572 0.790051 0.230383 0.036 Uiso 1 1 calc R U . . .
C26 C 1.3390(3) 0.7192(3) 0.23768(16) 0.0225(8) Uani 1 1 d . . . . .
C27 C 1.3348(3) 0.4782(3) 0.23413(15) 0.0211(7) Uani 1 1 d . . . . .
H27 H 1.378079 0.437068 0.228558 0.025 Uiso 1 1 calc R U . . .
C28 C 1.2485(3) 0.3564(2) 0.23969(15) 0.0202(7) Uani 1 1 d . . . . .
H28A H 1.244252 0.333874 0.272051 0.024 Uiso 1 1 calc R U . . .
H28B H 1.299258 0.330554 0.224722 0.024 Uiso 1 1 calc R U . . .
C29 C 1.1687(2) 0.3317(2) 0.21208(14) 0.0191(7) Uani 1 1 d . . . . .
H29A H 1.164294 0.368952 0.184157 0.023 Uiso 1 1 calc R U . . .
H29B H 1.175220 0.272346 0.200824 0.023 Uiso 1 1 calc R U . . .
C20 C 1.0860(2) 0.3382(2) 0.24006(14) 0.0189(7) Uani 1 1 d . . . . .
H20A H 1.037398 0.326850 0.218797 0.023 Uiso 1 1 calc R U . . .
H20B H 1.085872 0.293609 0.264615 0.023 Uiso 1 1 calc R U . . .
Cl31 Cl 1.35947(6) 0.29568(7) 0.35279(4) 0.0284(2) Uani 1 1 d . . . . .
Cl32 Cl 1.24457(8) -0.02541(7) 0.37278(5) 0.0343(3) Uani 1 1 d . . . . .
O31 O 1.17924(18) 0.34100(17) 0.35277(11) 0.0205(5) Uani 1 1 d . . . . .
O32 O 0.97500(17) 0.48192(17) 0.33556(10) 0.0158(5) Uani 1 1 d . . . . .
N31 N 1.0053(2) 0.2998(2) 0.35294(12) 0.0180(6) Uani 1 1 d . . . . .
C31 C 1.1911(3) 0.2598(2) 0.35743(14) 0.0175(7) Uani 1 1 d . . . . .
C32 C 1.1237(3) 0.1999(3) 0.36200(15) 0.0206(7) Uani 1 1 d . . . . .
C33 C 1.1407(3) 0.1124(2) 0.36689(16) 0.0223(8) Uani 1 1 d . . . . .
H33 H 1.094901 0.073262 0.370156 0.027 Uiso 1 1 calc R U . . .
C34 C 1.2238(3) 0.0829(2) 0.36699(16) 0.0239(8) Uani 1 1 d . . . . .
C35 C 1.2917(3) 0.1392(2) 0.36299(15) 0.0215(7) Uani 1 1 d . . . . .
H35 H 1.348722 0.119036 0.363507 0.026 Uiso 1 1 calc R U . . .
C36 C 1.2746(3) 0.2250(3) 0.35827(14) 0.0204(7) Uani 1 1 d . . . . .
C37 C 1.0344(3) 0.2250(3) 0.36218(15) 0.0210(7) Uani 1 1 d . . . . .
H37 H 0.993918 0.182214 0.369820 0.025 Uiso 1 1 calc R U . . .
C38 C 0.9118(2) 0.3100(3) 0.35516(16) 0.0214(8) Uani 1 1 d . . . . .
H38A H 0.885967 0.257924 0.368657 0.026 Uiso 1 1 calc R U . . .
H38B H 0.888937 0.317612 0.323056 0.026 Uiso 1 1 calc R U . . .
C39 C 0.8880(3) 0.3868(3) 0.38516(15) 0.0219(7) Uani 1 1 d . . . . .
H39A H 0.925799 0.388425 0.412964 0.026 Uiso 1 1 calc R U . . .
H39B H 0.828812 0.379585 0.396489 0.026 Uiso 1 1 calc R U . . .
C30 C 0.8948(2) 0.4716(3) 0.35916(14) 0.0197(7) Uani 1 1 d . . . . .
H30A H 0.848228 0.475409 0.335850 0.024 Uiso 1 1 calc R U . . .
H30B H 0.887346 0.518757 0.381871 0.024 Uiso 1 1 calc R U . . .
Cl41 Cl 0.76545(6) 0.71408(6) 0.36460(4) 0.0268(2) Uani 1 1 d . . . . .
Cl42 Cl 0.88724(9) 1.03315(7) 0.38444(6) 0.0435(3) Uani 1 1 d . . . . .
O41 O 0.94379(17) 0.66802(17) 0.35353(10) 0.0177(5) Uani 1 1 d . . . . .
O42 O 1.14743(16) 0.52071(16) 0.33058(9) 0.0149(5) Uani 1 1 d . . . . .
N41 N 1.1204(2) 0.7064(2) 0.35418(12) 0.0168(6) Uani 1 1 d . . . . .
C41 C 0.9340(2) 0.7480(2) 0.36070(13) 0.0173(7) Uani 1 1 d . . . . .
C42 C 1.0033(3) 0.8071(3) 0.36389(15) 0.0192(7) Uani 1 1 d . . . . .
C43 C 0.9874(3) 0.8946(3) 0.37112(17) 0.0242(8) Uani 1 1 d . . . . .
H43 H 1.033820 0.933292 0.372585 0.029 Uiso 1 1 calc R U . . .
C44 C 0.9056(3) 0.9245(3) 0.37607(18) 0.0264(9) Uani 1 1 d . . . . .
C45 C 0.8360(3) 0.8694(3) 0.37484(17) 0.0254(8) Uani 1 1 d . . . . .
H45 H 0.779724 0.890108 0.379328 0.030 Uiso 1 1 calc R U . . .
C46 C 0.8511(3) 0.7838(3) 0.36693(15) 0.0205(7) Uani 1 1 d . . . . .
C47 C 1.0923(3) 0.7817(2) 0.36114(14) 0.0183(7) Uani 1 1 d . . . . .
H47 H 1.133638 0.825418 0.364884 0.022 Uiso 1 1 calc R U . . .
C48 C 1.2136(2) 0.6957(2) 0.35434(14) 0.0188(7) Uani 1 1 d . . . . .
H48A H 1.240320 0.745270 0.369967 0.023 Uiso 1 1 calc R U . . .
H48B H 1.234611 0.693568 0.321602 0.023 Uiso 1 1 calc R U . . .
C49 C 1.2397(3) 0.6137(3) 0.37999(15) 0.0204(7) Uani 1 1 d . . . . .
H49A H 1.299809 0.619010 0.390072 0.025 Uiso 1 1 calc R U . . .
H49B H 1.204344 0.607748 0.408584 0.025 Uiso 1 1 calc R U . . .
C40 C 1.2304(2) 0.5330(2) 0.35057(14) 0.0179(6) Uani 1 1 d . . . . .
H40A H 1.272738 0.534796 0.324847 0.021 Uiso 1 1 calc R U . . .
H40B H 1.244082 0.483183 0.370512 0.021 Uiso 1 1 calc R U . . .
O1_1 O 1.04716(19) 0.56789(18) 0.41809(10) 0.0213(5) Uani 1 1 d D . . . .
C1_1 C 1.0186(4) 0.6302(3) 0.45211(15) 0.0368(11) Uani 1 1 d D . . . .
H1A_1 H 0.960654 0.650644 0.444268 0.044 Uiso 0.71(3) 1 calc R U P A 9
H1B_1 H 1.057762 0.679697 0.452823 0.044 Uiso 0.71(3) 1 calc R U P A 9
H1'A_1 H 0.955634 0.631304 0.453898 0.044 Uiso 0.29(3) 1 calc R U P A 10
H1'B_1 H 1.039226 0.687883 0.443713 0.044 Uiso 0.29(3) 1 calc R U P A 10
C2_1 C 1.0186(8) 0.5853(8) 0.4983(3) 0.037(2) Uani 0.71(3) 1 d D . P A 9
H2A_1 H 0.963819 0.555779 0.503925 0.044 Uiso 0.71(3) 1 calc R U P A 9
H2B_1 H 1.029636 0.625428 0.524450 0.044 Uiso 0.71(3) 1 calc R U P A 9
C3_1 C 1.0909(6) 0.5223(7) 0.4929(3) 0.032(2) Uani 0.71(3) 1 d D . P A 9
H3A_1 H 1.084790 0.473754 0.514766 0.038 Uiso 0.71(3) 1 calc R U P A 9
H3B_1 H 1.146909 0.549877 0.497965 0.038 Uiso 0.71(3) 1 calc R U P A 9
C2'_1 C 1.058(4) 0.6005(16) 0.4996(8) 0.056(10) Uani 0.29(3) 1 d . . P A 10
H2'A_1 H 1.021247 0.616789 0.526412 0.067 Uiso 0.29(3) 1 calc R U P A 10
H2'B_1 H 1.115582 0.624449 0.504235 0.067 Uiso 0.29(3) 1 calc R U P A 10
C3'_1 C 1.061(4) 0.5012(16) 0.4932(10) 0.058(11) Uani 0.29(3) 1 d . . P A 10
H3'A_1 H 1.106443 0.475163 0.512613 0.070 Uiso 0.29(3) 1 calc R U P A 10
H3'B_1 H 1.005655 0.474405 0.501056 0.070 Uiso 0.29(3) 1 calc R U P A 10
C4_1 C 1.0803(3) 0.4942(3) 0.44235(14) 0.0238(7) Uani 1 1 d D . . . .
H4A_1 H 1.135682 0.476643 0.428854 0.029 Uiso 0.71(3) 1 calc R U P A 9
H4B_1 H 1.039989 0.445875 0.440156 0.029 Uiso 0.71(3) 1 calc R U P A 9
H4'A_1 H 1.142683 0.490589 0.437655 0.029 Uiso 0.29(3) 1 calc R U P A 10
H4'B_1 H 1.054077 0.441847 0.429474 0.029 Uiso 0.29(3) 1 calc R U P A 10
O1_2 O 1.12045(19) 0.52793(19) 0.17939(9) 0.0219(5) Uani 1 1 d D . . . .
C1_2 C 1.0457(3) 0.4960(3) 0.15523(15) 0.0281(8) Uani 1 1 d D . . . .
H1A_2 H 0.997592 0.536526 0.157917 0.034 Uiso 0.50(3) 1 calc R U P B 1
H1B_2 H 1.027919 0.440148 0.168082 0.034 Uiso 0.50(3) 1 calc R U P B 1
H1A'_2 H 0.993470 0.521928 0.168497 0.034 Uiso 0.50(3) 1 calc R U P B 2
H1B'_2 H 1.041724 0.433357 0.158714 0.034 Uiso 0.50(3) 1 calc R U P B 2
C2_2 C 1.0749(10) 0.4875(9) 0.1043(4) 0.035(3) Uani 0.50(3) 1 d D U P B 1
H2A_2 H 1.102167 0.431544 0.098560 0.042 Uiso 0.50(3) 1 calc R U P B 1
H2B_2 H 1.026675 0.494796 0.082234 0.042 Uiso 0.50(3) 1 calc R U P B 1
C3_2 C 1.1385(13) 0.5597(14) 0.0999(4) 0.052(5) Uani 0.50(3) 1 d D U P B 1
H3A_2 H 1.179686 0.548761 0.074231 0.062 Uiso 0.50(3) 1 calc R U P B 1
H3B_2 H 1.109455 0.614656 0.094025 0.062 Uiso 0.50(3) 1 calc R U P B 1
C2'_2 C 1.0550(16) 0.520(3) 0.1035(6) 0.075(8) Uani 0.50(3) 1 d . U P B 2
H2'1_2 H 1.031695 0.577273 0.096948 0.090 Uiso 0.50(3) 1 calc R U P B 2
H2'2_2 H 1.027318 0.477591 0.082744 0.090 Uiso 0.50(3) 1 calc R U P B 2
C3'_2 C 1.1531(13) 0.518(2) 0.0990(5) 0.060(5) Uani 0.50(3) 1 d . U P B 2
H3'1_2 H 1.174574 0.458582 0.096400 0.072 Uiso 0.50(3) 1 calc R U P B 2
H3'2_2 H 1.172816 0.551097 0.071592 0.072 Uiso 0.50(3) 1 calc R U P B 2
C4_2 C 1.1807(4) 0.5594(4) 0.14555(16) 0.0409(12) Uani 1 1 d D . . . .
H4A_2 H 1.231677 0.522233 0.144684 0.049 Uiso 0.50(3) 1 calc R U P B 1
H4B_2 H 1.199032 0.617796 0.154007 0.049 Uiso 0.50(3) 1 calc R U P B 1
H4A'_2 H 1.239501 0.542363 0.154005 0.049 Uiso 0.50(3) 1 calc R U P B 2
H4B'_2 H 1.178046 0.622308 0.143359 0.049 Uiso 0.50(3) 1 calc R U P B 2
O1_3 O 0.6167(8) 0.5219(11) 0.3409(7) 0.051(4) Uani 0.309(6) 1 d D U P C 3
O1"_3 O 0.5968(17) 0.5548(17) 0.3092(10) 0.098(7) Uiso 0.309(6) 1 d . . P C 7
C1_3 C 0.5746(9) 0.6077(9) 0.3471(8) 0.071(6) Uani 0.619(12) 1 d D U P C 3
H1C_3 H 0.608348 0.594239 0.374611 0.085 Uiso 0.309(6) 1 d R U P C 7
H1D_3 H 0.582708 0.667259 0.339051 0.085 Uiso 0.309(6) 1 d R U P C 7
H1A_3 H 0.582915 0.644291 0.320450 0.085 Uiso 0.309(6) 1 d R U P C 3
H1B_3 H 0.597595 0.636383 0.376216 0.085 Uiso 0.309(6) 1 d R U P C 3
C2_3 C 0.4812(7) 0.5875(7) 0.3548(6) 0.033(3) Uani 0.619(12) 1 d D U P C 3
H2A_3 H 0.463251 0.603535 0.386951 0.040 Uiso 0.619(12) 1 calc R U P C 3
H2B_3 H 0.445015 0.618039 0.331883 0.040 Uiso 0.619(12) 1 calc R U P C 3
C3_3 C 0.4755(7) 0.4924(8) 0.3478(6) 0.039(3) Uani 0.619(12) 1 d D U P C 3
H3A_3 H 0.477430 0.461896 0.378199 0.046 Uiso 0.619(12) 1 calc R U P C 3
H3B_3 H 0.422552 0.476676 0.331039 0.046 Uiso 0.619(12) 1 calc R U P C 3
C4_3 C 0.5517(5) 0.4734(5) 0.3191(3) 0.038(2) Uani 0.619(12) 1 d D U P C 3
H4C_3 H 0.534736 0.446776 0.289878 0.045 Uiso 0.309(6) 1 d R U P C 7
H4D_3 H 0.589146 0.434766 0.335838 0.045 Uiso 0.309(6) 1 d R U P C 7
H4A_3 H 0.565112 0.411990 0.320069 0.045 Uiso 0.309(6) 1 d R U P C 3
H4B_3 H 0.543394 0.491624 0.286374 0.045 Uiso 0.309(6) 1 d R U P C 3
O1'_3 O 0.5343(7) 0.4591(7) 0.3777(4) 0.048(3) Uani 0.381(12) 1 d D U P C 4
C1'_3 C 0.4609(10) 0.5010(15) 0.3579(12) 0.054(7) Uani 0.381(12) 1 d D U P C 4
H1'1_3 H 0.410959 0.495657 0.378929 0.065 Uiso 0.381(12) 1 calc R U P C 4
H1'2_3 H 0.446283 0.476506 0.326907 0.065 Uiso 0.381(12) 1 calc R U P C 4
C2'_3 C 0.4873(15) 0.5918(14) 0.3532(17) 0.068(11) Uani 0.381(12) 1 d D U P C 4
H2'1_3 H 0.467944 0.625295 0.380628 0.082 Uiso 0.381(12) 1 calc R U P C 4
H2'2_3 H 0.462923 0.617194 0.324400 0.082 Uiso 0.381(12) 1 calc R U P C 4
C3'_3 C 0.5822(14) 0.5905(11) 0.3507(9) 0.047(6) Uani 0.381(12) 1 d D U P C 4
H3'1_3 H 0.607213 0.625045 0.376274 0.057 Uiso 0.381(12) 1 calc R U P C 4
H3'2_3 H 0.602156 0.613203 0.320219 0.057 Uiso 0.381(12) 1 calc R U P C 4
C4'_3 C 0.6067(10) 0.4967(11) 0.3560(9) 0.055(6) Uani 0.381(12) 1 d D U P C 4
H4'1_3 H 0.618056 0.470405 0.325080 0.066 Uiso 0.381(12) 1 calc R U P C 4
H4'2_3 H 0.657892 0.490389 0.376031 0.066 Uiso 0.381(12) 1 calc R U P C 4
O1_4 O 1.0771(7) -0.0506(5) 0.2581(4) 0.069(3) Uani 0.560(9) 1 d D U P D 5
O1"_4 O 1.103(3) -0.034(3) 0.2878(15) 0.060(8) Uiso 0.140(2) 1 d . U P D 6
C1_4 C 1.0251(4) 0.0128(5) 0.2793(3) 0.0337(16) Uani 0.700(11) 1 d D U P D 5
H1A_4 H 1.043092 0.024283 0.311949 0.040 Uiso 0.700(11) 1 calc R U P D 5
H1B_4 H 0.964343 -0.004157 0.279083 0.040 Uiso 0.700(11) 1 calc R U P D 5
C2_4 C 1.0398(5) 0.0869(6) 0.2491(3) 0.042(2) Uani 0.700(11) 1 d D U P D 5
H2A_4 H 1.023049 0.140128 0.265326 0.050 Uiso 0.700(11) 1 calc R U P D 5
H2B_4 H 1.006928 0.082013 0.219603 0.050 Uiso 0.700(11) 1 calc R U P D 5
C3_4 C 1.1356(3) 0.0860(3) 0.2392(2) 0.0393(11) Uani 0.700(11) 1 d D U P D 5
H3A_4 H 1.148019 0.107409 0.207273 0.047 Uiso 0.700(11) 1 calc R U P D 5
H3B_4 H 1.166931 0.121057 0.262388 0.047 Uiso 0.700(11) 1 calc R U P D 5
C4_4 C 1.1587(5) -0.0073(5) 0.2438(4) 0.0317(19) Uani 0.700(11) 1 d D U P D 5
H4A_4 H 1.179645 -0.030184 0.213590 0.038 Uiso 0.700(11) 1 calc R U P D 5
H4B_4 H 1.203264 -0.015490 0.267986 0.038 Uiso 0.700(11) 1 calc R U P D 5
O1'_4 O 1.0032(7) 0.0359(8) 0.2204(5) 0.041(3) Uani 0.300(11) 1 d D U P D 8
C1'_4 C 1.0391(11) -0.0285(12) 0.2482(11) 0.066(6) Uani 0.300(11) 1 d D U P D 8
H1'1_4 H 1.028039 -0.085428 0.234548 0.079 Uiso 0.300(11) 1 calc R U P D 8
H1'2_4 H 1.015740 -0.026872 0.280509 0.079 Uiso 0.300(11) 1 calc R U P D 8
C2'_4 C 1.1349(10) -0.0082(11) 0.2482(13) 0.041(5) Uani 0.300(11) 1 d D U P D 8
H2'1_4 H 1.161328 -0.022133 0.278782 0.049 Uiso 0.300(11) 1 calc R U P D 8
H2'2_4 H 1.164918 -0.039640 0.223005 0.049 Uiso 0.300(11) 1 calc R U P D 8
C3'_4 C 1.1356(3) 0.0860(3) 0.2392(2) 0.0393(11) Uani 0.300(11) 1 d D U P D 8
H3'1_4 H 1.164350 0.116176 0.265304 0.047 Uiso 0.300(11) 1 calc R U P D 8
H3'2_4 H 1.166385 0.098746 0.209735 0.047 Uiso 0.300(11) 1 calc R U P D 8
C4'_4 C 1.0464(10) 0.1135(9) 0.2356(8) 0.041(4) Uani 0.300(11) 1 d D U P D 8
H4'1_4 H 1.024409 0.133349 0.266302 0.049 Uiso 0.300(11) 1 calc R U P D 8
H4'2_4 H 1.039746 0.159692 0.212227 0.049 Uiso 0.300(11) 1 calc R U P D 8
O1_5 O 0.6200(4) 0.1194(4) 0.3462(3) 0.089(2) Uani 1 1 d D . . . .
C1_5 C 0.5523(4) 0.1739(4) 0.35901(19) 0.0426(13) Uani 1 1 d D . . . .
H1A_5 H 0.535820 0.163841 0.392080 0.051 Uiso 1 1 calc R U . . .
H1B_5 H 0.502071 0.163261 0.338830 0.051 Uiso 1 1 calc R U . . .
C2_5 C 0.5830(4) 0.2634(4) 0.3528(3) 0.0549(17) Uani 1 1 d D . . . .
H2A_5 H 0.557190 0.301661 0.376488 0.066 Uiso 1 1 calc R U . . .
H2B_5 H 0.568957 0.284959 0.321086 0.066 Uiso 1 1 calc R U . . .
C3_5 C 0.6779(4) 0.2577(6) 0.3594(3) 0.074(3) Uani 1 1 d D . . . .
H3A_5 H 0.708000 0.298792 0.338930 0.088 Uiso 1 1 calc R U . . .
H3B_5 H 0.693849 0.268825 0.392485 0.088 Uiso 1 1 calc R U . . .
C4_5 C 0.6977(4) 0.1690(6) 0.3460(3) 0.086(3) Uani 1 1 d D . . . .
H4A_5 H 0.723576 0.167860 0.314276 0.103 Uiso 1 1 calc R U . . .
H4B_5 H 0.739103 0.144250 0.368392 0.103 Uiso 1 1 calc R U . . .
O1_6 O 0.6690(4) -0.0596(4) 0.2501(3) 0.089(2) Uani 1 1 d D . . . .
C1_6 C 0.7247(5) -0.1335(4) 0.2531(3) 0.066(2) Uani 1 1 d D . . . .
H1A_6 H 0.706671 -0.177281 0.230119 0.080 Uiso 1 1 calc R U . . .
H1B_6 H 0.721822 -0.158620 0.284901 0.080 Uiso 1 1 calc R U . . .
C2_6 C 0.8131(5) -0.1051(4) 0.2427(3) 0.071(2) Uani 1 1 d D . . . .
H2A_6 H 0.830132 -0.121099 0.210464 0.085 Uiso 1 1 calc R U . . .
H2B_6 H 0.854135 -0.129975 0.265274 0.085 Uiso 1 1 calc R U . . .
C3_6 C 0.8079(5) -0.0104(4) 0.2481(4) 0.078(3) Uani 1 1 d D . . . .
H3A_6 H 0.829903 0.007185 0.279167 0.094 Uiso 1 1 calc R U . . .
H3B_6 H 0.842149 0.018192 0.223477 0.094 Uiso 1 1 calc R U . . .
C4_6 C 0.7178(4) 0.0126(4) 0.2434(3) 0.065(2) Uani 1 1 d D . . . .
H4A_6 H 0.702684 0.056317 0.267072 0.078 Uiso 1 1 calc R U . . .
H4B_6 H 0.707003 0.036571 0.211855 0.078 Uiso 1 1 calc R U . . .

loop_
_atom_site_aniso_label
_atom_site_aniso_U_11
_atom_site_aniso_U_22
_atom_site_aniso_U_33
_atom_site_aniso_U_23
_atom_site_aniso_U_13
_atom_site_aniso_U_12
Mg1 0.0117(5) 0.0124(5) 0.0221(6) 0.0001(4) -0.0018(4) -0.0003(4)
Mg2 0.0126(5) 0.0130(5) 0.0202(6) 0.0002(4) 0.0022(4) 0.0003(4)
Mg3 0.0135(5) 0.0145(6) 0.0208(6) 0.0020(5) 0.0002(4) -0.0007(4)
Mg4 0.0135(5) 0.0135(6) 0.0206(6) -0.0017(5) 0.0008(4) -0.0002(4)
Cl11 0.0199(4) 0.0157(4) 0.0413(5) -0.0037(4) 0.0000(4) 0.0008(3)
Cl12 0.0149(4) 0.0310(5) 0.0607(8) -0.0125(5) -0.0071(5) -0.0026(4)
O11 0.0128(11) 0.0142(12) 0.0313(15) -0.0028(10) -0.0034(11) -0.0004(9)
O12 0.0143(11) 0.0104(11) 0.0199(12) 0.0024(9) 0.0011(9) 0.0015(9)
N11 0.0158(14) 0.0125(13) 0.0271(16) -0.0015(12) -0.0033(12) 0.0017(11)
C11 0.0141(15) 0.0157(15) 0.0212(17) -0.0027(13) -0.0011(13) -0.0007(12)
C12 0.0133(15) 0.0164(16) 0.0251(18) -0.0005(13) -0.0024(13) 0.0010(13)
C13 0.0137(16) 0.0190(18) 0.033(2) -0.0021(15) -0.0043(14) 0.0002(14)
C14 0.0126(15) 0.0237(19) 0.033(2) -0.0067(16) -0.0037(14) -0.0045(14)
C15 0.0172(17) 0.0218(18) 0.031(2) -0.0056(15) -0.0023(14) -0.0023(14)
C16 0.0133(15) 0.0158(15) 0.0267(18) -0.0041(13) -0.0011(13) 0.0003(12)
C17 0.0169(17) 0.0142(16) 0.031(2) 0.0010(14) -0.0018(15) 0.0005(13)
C18 0.0180(17) 0.0146(16) 0.033(2) -0.0016(14) -0.0054(15) 0.0022(13)
C19 0.0240(18) 0.0158(16) 0.0236(18) 0.0046(13) -0.0024(14) -0.0007(14)
C10 0.0204(16) 0.0125(15) 0.0249(18) 0.0033(13) -0.0001(14) 0.0001(12)
Cl21 0.0232(4) 0.0161(4) 0.0463(6) 0.0059(4) 0.0038(4) -0.0004(3)
Cl22 0.0131(5) 0.0384(7) 0.1397(17) 0.0352(9) 0.0101(7) -0.0026(5)
O21 0.0109(11) 0.0151(12) 0.0275(14) 0.0022(10) 0.0020(10) -0.0005(9)
O22 0.0150(11) 0.0099(11) 0.0212(12) -0.0019(9) 0.0015(9) -0.0016(9)
N21 0.0191(15) 0.0132(13) 0.0212(15) 0.0000(11) 0.0015(12) -0.0018(11)
C21 0.0167(16) 0.0146(15) 0.0240(17) 0.0050(13) 0.0009(13) -0.0007(12)
C22 0.0152(16) 0.0202(18) 0.031(2) 0.0032(15) 0.0035(15) -0.0003(14)
C23 0.0146(17) 0.025(2) 0.054(3) 0.013(2) 0.0042(18) 0.0018(15)
C24 0.0104(16) 0.032(2) 0.064(3) 0.016(2) 0.0038(18) -0.0024(16)
C25 0.0196(18) 0.0212(19) 0.050(3) 0.0127(18) 0.0011(18) -0.0033(15)
C26 0.0155(16) 0.0168(17) 0.035(2) 0.0074(15) 0.0011(15) -0.0021(13)
C27 0.0192(17) 0.0170(16) 0.0272(19) -0.0005(14) 0.0024(15) 0.0042(14)
C28 0.0182(17) 0.0151(16) 0.0272(19) 0.0008(14) 0.0043(14) 0.0017(13)
C29 0.0208(17) 0.0136(15) 0.0230(17) -0.0037(13) 0.0060(14) 0.0005(12)
C20 0.0185(16) 0.0130(15) 0.0252(17) -0.0043(13) 0.0024(14) -0.0006(12)
Cl31 0.0157(4) 0.0185(4) 0.0510(6) 0.0026(4) -0.0046(4) -0.0014(3)
Cl32 0.0321(5) 0.0134(4) 0.0574(7) 0.0054(4) -0.0128(5) 0.0021(4)
O31 0.0147(12) 0.0129(12) 0.0340(15) 0.0038(11) -0.0030(11) -0.0015(9)
O32 0.0117(11) 0.0143(11) 0.0213(12) 0.0009(9) 0.0016(9) -0.0009(9)
N31 0.0121(13) 0.0168(14) 0.0251(16) 0.0025(12) 0.0006(12) -0.0004(11)
C31 0.0199(17) 0.0115(14) 0.0212(17) 0.0025(12) -0.0022(13) -0.0001(12)
C32 0.0185(17) 0.0151(16) 0.0283(19) 0.0041(14) -0.0026(14) -0.0010(13)
C33 0.0228(18) 0.0099(15) 0.034(2) 0.0042(14) -0.0036(16) -0.0005(14)
C34 0.030(2) 0.0117(15) 0.0300(19) 0.0019(14) -0.0062(16) 0.0002(14)
C35 0.0215(17) 0.0146(15) 0.0283(19) 0.0006(13) -0.0072(15) 0.0043(14)
C36 0.0177(16) 0.0179(16) 0.0256(19) 0.0019(14) -0.0035(14) -0.0024(13)
C37 0.0157(16) 0.0171(17) 0.030(2) 0.0039(15) 0.0008(15) -0.0040(13)
C38 0.0119(15) 0.0151(16) 0.037(2) 0.0032(15) 0.0028(14) -0.0025(12)
C39 0.0189(17) 0.0195(17) 0.0273(19) 0.0043(14) 0.0048(14) -0.0029(13)
C30 0.0138(15) 0.0194(16) 0.0257(18) 0.0012(14) 0.0035(13) -0.0006(13)
Cl41 0.0159(4) 0.0200(4) 0.0444(6) -0.0027(4) 0.0060(4) -0.0015(3)
Cl42 0.0321(6) 0.0132(4) 0.0852(10) -0.0071(5) 0.0159(6) 0.0021(4)
O41 0.0142(11) 0.0128(11) 0.0260(14) -0.0023(10) 0.0002(10) -0.0011(9)
O42 0.0113(11) 0.0144(11) 0.0189(12) -0.0003(9) -0.0008(9) -0.0007(9)
N41 0.0138(13) 0.0134(13) 0.0233(15) -0.0015(11) 0.0002(11) 0.0005(11)
C41 0.0172(16) 0.0154(15) 0.0194(16) -0.0004(12) 0.0012(13) 0.0006(12)
C42 0.0181(17) 0.0158(16) 0.0237(18) -0.0012(14) 0.0032(14) 0.0018(13)
C43 0.0190(18) 0.0175(17) 0.036(2) -0.0032(16) 0.0051(16) -0.0020(14)
C44 0.0227(19) 0.0150(17) 0.042(2) -0.0028(16) 0.0067(17) 0.0032(15)
C45 0.0191(17) 0.0185(17) 0.038(2) -0.0023(16) 0.0062(16) 0.0026(14)
C46 0.0164(16) 0.0187(17) 0.0265(19) -0.0006(14) 0.0030(14) -0.0021(13)
C47 0.0171(16) 0.0135(15) 0.0242(18) -0.0025(13) 0.0019(14) -0.0023(13)
C48 0.0125(14) 0.0163(16) 0.0277(18) -0.0001(13) -0.0006(13) -0.0039(12)
C49 0.0166(16) 0.0197(16) 0.0250(18) -0.0021(14) -0.0026(13) 0.0013(13)
C40 0.0144(15) 0.0163(15) 0.0230(16) -0.0027(13) -0.0015(13) -0.0016(12)
O1_1 0.0255(14) 0.0204(13) 0.0181(12) 0.0007(10) 0.0021(10) 0.0028(10)
C1_1 0.060(3) 0.028(2) 0.0219(19) -0.0042(16) 0.009(2) 0.009(2)
C2_1 0.048(5) 0.042(5) 0.020(3) 0.003(3) 0.003(3) 0.007(4)
C3_1 0.044(4) 0.034(5) 0.017(3) 0.005(3) -0.001(3) -0.007(3)
C2'_1 0.13(3) 0.027(8) 0.016(7) -0.006(6) -0.009(12) -0.004(13)
C3'_1 0.13(3) 0.014(8) 0.034(8) 0.010(7) 0.012(14) 0.007(12)
C4_1 0.0266(18) 0.0202(17) 0.0247(18) 0.0046(14) -0.0023(15) 0.0000(14)
O1_2 0.0244(13) 0.0240(13) 0.0172(12) 0.0004(10) 0.0014(10) -0.0049(11)
C1_2 0.031(2) 0.028(2) 0.0251(19) -0.0028(15) -0.0058(16) 0.0005(16)
C2_2 0.050(7) 0.035(6) 0.019(4) -0.003(4) -0.007(4) -0.005(5)
C3_2 0.081(11) 0.055(9) 0.020(5) 0.011(6) -0.001(5) -0.033(8)
C2'_2 0.079(10) 0.13(2) 0.018(5) 0.009(9) -0.020(6) -0.028(13)
C3'_2 0.075(9) 0.082(14) 0.023(5) -0.007(7) 0.016(5) -0.012(10)
C4_2 0.045(3) 0.052(3) 0.026(2) 0.004(2) 0.0088(19) -0.020(2)
O1_3 0.036(6) 0.065(10) 0.052(10) -0.018(8) -0.001(6) 0.008(6)
C1_3 0.024(5) 0.060(7) 0.129(18) -0.044(9) 0.024(7) -0.016(5)
C2_3 0.019(4) 0.034(5) 0.047(8) -0.014(5) 0.006(4) -0.011(4)
C3_3 0.035(5) 0.031(4) 0.050(7) -0.005(4) -0.006(5) -0.006(4)
C4_3 0.041(4) 0.025(3) 0.047(5) -0.001(3) 0.006(3) 0.005(3)
O1'_3 0.046(6) 0.042(6) 0.056(7) -0.003(5) 0.004(5) 0.004(5)
C1'_3 0.034(8) 0.064(12) 0.065(17) -0.006(11) -0.006(9) -0.002(7)
C2'_3 0.054(12) 0.048(12) 0.10(3) -0.017(16) 0.004(16) 0.005(10)
C3'_3 0.043(10) 0.053(9) 0.046(11) 0.029(10) 0.009(8) 0.004(7)
C4'_3 0.049(8) 0.038(8) 0.079(16) 0.004(8) 0.028(9) 0.013(6)
O1_4 0.075(7) 0.054(5) 0.079(7) -0.014(5) 0.036(6) -0.004(5)
C1_4 0.023(3) 0.040(4) 0.039(4) -0.003(3) 0.007(3) 0.000(3)
C2_4 0.032(4) 0.048(5) 0.045(5) -0.010(4) -0.001(3) 0.017(3)
C3_4 0.047(3) 0.033(2) 0.037(3) 0.006(2) 0.005(2) 0.007(2)
C4_4 0.029(4) 0.030(3) 0.036(4) 0.008(3) 0.011(4) 0.011(3)
O1'_4 0.026(5) 0.044(7) 0.054(8) 0.004(5) 0.003(5) -0.003(5)
C1'_4 0.031(8) 0.068(11) 0.098(15) 0.047(11) 0.005(10) -0.008(8)
C2'_4 0.038(9) 0.039(7) 0.045(11) 0.014(8) 0.016(10) 0.011(7)
C3'_4 0.047(3) 0.033(2) 0.037(3) 0.006(2) 0.005(2) 0.007(2)
C4'_4 0.044(8) 0.043(8) 0.035(10) -0.001(7) 0.007(7) 0.004(6)
O1_5 0.064(4) 0.088(5) 0.115(5) -0.039(4) -0.016(4) 0.041(3)
C1_5 0.044(3) 0.054(3) 0.031(2) -0.008(2) -0.001(2) 0.012(3)
C2_5 0.028(3) 0.059(4) 0.078(5) 0.018(3) -0.002(3) 0.003(3)
C3_5 0.026(3) 0.132(8) 0.062(4) -0.012(5) 0.001(3) -0.003(4)
C4_5 0.048(4) 0.116(7) 0.094(6) 0.063(6) 0.038(4) 0.049(4)
O1_6 0.064(4) 0.088(5) 0.117(6) -0.005(4) 0.001(4) -0.019(3)
C1_6 0.088(6) 0.040(3) 0.071(5) 0.024(3) -0.037(4) -0.027(4)
C2_6 0.105(7) 0.044(4) 0.063(4) 0.012(3) 0.018(4) 0.026(4)
C3_6 0.051(4) 0.035(3) 0.149(9) -0.011(4) -0.010(5) -0.003(3)
C4_6 0.046(4) 0.041(3) 0.109(6) -0.002(4) 0.011(4) 0.004(3)

loop_
_atom_type_symbol
_atom_type_description
_atom_type_scat_dispersion_real
_atom_type_scat_dispersion_imag
_atom_type_scat_source
C C 0.0033 0.0016 'International Tables Vol C Tables 4.2.6.8 and 6.1.1.4'
H H 0.0000 0.0000 'International Tables Vol C Tables 4.2.6.8 and 6.1.1.4'
N N 0.0061 0.0033 'International Tables Vol C Tables 4.2.6.8 and 6.1.1.4'
O O 0.0106 0.0060 'International Tables Vol C Tables 4.2.6.8 and 6.1.1.4'
Mg Mg 0.0486 0.0363 'International Tables Vol C Tables 4.2.6.8 and 6.1.1.4'
Cl Cl 0.1484 0.1585 'International Tables Vol C Tables 4.2.6.8 and 6.1.1.4'

loop_
_geom_angle_atom_site_label_1
_geom_angle_atom_site_label_2
_geom_angle_atom_site_label_3
_geom_angle
O11 Mg1 O12 162.81(14)
O11 Mg1 O32 110.34(13)
O12 Mg1 O32 86.41(11)
O11 Mg1 O22 92.36(12)
O12 Mg1 O22 84.98(11)
O32 Mg1 O22 85.21(12)
O11 Mg1 N11 86.84(13)
O12 Mg1 N11 90.57(12)
O32 Mg1 N11 111.65(14)
O22 Mg1 N11 162.30(14)
O11 Mg1 Mg3 102.70(10)
O12 Mg1 Mg3 86.82(9)
O32 Mg1 Mg3 42.75(8)
O22 Mg1 Mg3 42.59(8)
N11 Mg1 Mg3 154.36(11)
O11 Mg1 Mg2 130.39(10)
O12 Mg1 Mg2 42.61(8)
O32 Mg1 Mg2 89.53(9)
O22 Mg1 Mg2 42.89(8)
N11 Mg1 Mg2 128.42(11)
Mg3 Mg1 Mg2 61.85(5)
O11 Mg1 Mg4 152.46(11)
O12 Mg1 Mg4 44.52(8)
O32 Mg1 Mg4 42.14(8)
O22 Mg1 Mg4 86.98(9)
N11 Mg1 Mg4 101.80(10)
Mg3 Mg1 Mg4 59.54(4)
Mg2 Mg1 Mg4 62.97(4)
O21 Mg2 O12 98.27(12)
O21 Mg2 O22 177.38(13)
O12 Mg2 O22 84.16(11)
O21 Mg2 N21 87.03(13)
O12 Mg2 N21 174.63(13)
O22 Mg2 N21 90.52(12)
O21 Mg2 O42 99.54(12)
O12 Mg2 O42 81.42(11)
O22 Mg2 O42 81.73(11)
N21 Mg2 O42 98.61(13)
O21 Mg2 O1_2 89.58(12)
O12 Mg2 O1_2 89.85(12)
O22 Mg2 O1_2 89.46(12)
N21 Mg2 O1_2 89.33(13)
O42 Mg2 O1_2 168.16(12)
O21 Mg2 Mg1 139.07(10)
O12 Mg2 Mg1 41.47(8)
O22 Mg2 Mg1 43.20(8)
N21 Mg2 Mg1 133.16(11)
O42 Mg2 Mg1 83.76(8)
O1_2 Mg2 Mg1 84.40(9)
O21 Mg2 Mg3 140.41(11)
O12 Mg2 Mg3 83.56(9)
O22 Mg2 Mg3 40.62(8)
N21 Mg2 Mg3 92.91(10)
O42 Mg2 Mg3 41.31(8)
O1_2 Mg2 Mg3 130.01(9)
Mg1 Mg2 Mg3 58.74(4)
O21 Mg2 Mg4 98.17(10)
O12 Mg2 Mg4 42.28(8)
O22 Mg2 Mg4 84.27(9)
N21 Mg2 Mg4 138.01(11)
O42 Mg2 Mg4 39.40(8)
O1_2 Mg2 Mg4 132.08(10)
Mg1 Mg2 Mg4 59.32(4)
Mg3 Mg2 Mg4 57.41(4)
O31 Mg3 O22 113.07(13)
O31 Mg3 O32 161.07(14)
O22 Mg3 O32 85.82(11)
O31 Mg3 O42 94.76(12)
O22 Mg3 O42 85.22(11)
O32 Mg3 O42 85.27(11)
O31 Mg3 N31 86.61(13)
O22 Mg3 N31 107.43(13)
O32 Mg3 N31 88.83(12)
O42 Mg3 N31 165.64(14)
O31 Mg3 C20 92.72(13)
O22 Mg3 C20 28.17(11)
O32 Mg3 C20 105.44(12)
O42 Mg3 C20 106.61(12)
N31 Mg3 C20 87.57(13)
O31 Mg3 Mg1 156.55(11)
O22 Mg3 Mg1 43.58(8)
O32 Mg3 Mg1 42.38(8)
O42 Mg3 Mg1 86.20(9)
N31 Mg3 Mg1 98.22(10)
C20 Mg3 Mg1 64.75(9)
O31 Mg3 Mg4 131.36(11)
O22 Mg3 Mg4 89.21(9)
O32 Mg3 Mg4 43.39(8)
O42 Mg3 Mg4 42.42(8)
N31 Mg3 Mg4 128.83(11)
C20 Mg3 Mg4 117.36(9)
Mg1 Mg3 Mg4 61.44(5)
O31 Mg3 Mg2 105.96(10)
O22 Mg3 Mg2 41.25(8)
O32 Mg3 Mg2 87.24(9)
O42 Mg3 Mg2 44.18(8)
N31 Mg3 Mg2 148.64(11)
C20 Mg3 Mg2 63.68(9)
Mg1 Mg3 Mg2 59.40(4)
Mg4 Mg3 Mg2 62.77(4)
O41 Mg4 O42 178.71(14)
O41 Mg4 O32 96.28(12)
O42 Mg4 O32 84.59(11)
O41 Mg4 N41 87.21(13)
O42 Mg4 N41 91.98(12)
O32 Mg4 N41 175.10(14)
O41 Mg4 O12 97.43(12)
O42 Mg4 O12 81.75(11)
O32 Mg4 O12 81.43(11)
N41 Mg4 O12 101.58(13)
O41 Mg4 O1_1 89.25(12)
O42 Mg4 O1_1 91.75(12)
O32 Mg4 O1_1 86.97(12)
N41 Mg4 O1_1 89.63(13)
O12 Mg4 O1_1 167.17(12)
O41 Mg4 Mg3 138.39(10)
O42 Mg4 Mg3 42.59(8)
O32 Mg4 Mg3 42.52(8)
N41 Mg4 Mg3 133.53(10)
O12 Mg4 Mg3 83.85(8)
O1_1 Mg4 Mg3 83.90(9)
O41 Mg4 Mg1 95.66(10)
O42 Mg4 Mg1 84.37(9)
O32 Mg4 Mg1 40.96(8)
N41 Mg4 Mg1 142.27(11)
O12 Mg4 Mg1 40.70(8)
O1_1 Mg4 Mg1 127.94(10)
Mg3 Mg4 Mg1 59.02(5)
O41 Mg4 Mg2 136.83(10)
O42 Mg4 Mg2 42.25(8)
O32 Mg4 Mg2 84.35(9)
N41 Mg4 Mg2 95.48(10)
O12 Mg4 Mg2 39.77(7)
O1_1 Mg4 Mg2 133.74(9)
Mg3 Mg4 Mg2 59.82(4)
Mg1 Mg4 Mg2 57.71(4)
C11 O11 Mg1 132.6(3)
C10 O12 Mg1 130.6(2)
C10 O12 Mg2 117.6(2)
Mg1 O12 Mg2 95.92(12)
C10 O12 Mg4 113.6(2)
Mg1 O12 Mg4 94.78(12)
Mg2 O12 Mg4 97.94(12)
C17 N11 C18 116.4(3)
C17 N11 Mg1 124.7(3)
C18 N11 Mg1 118.8(2)
O11 C11 C16 120.9(3)
O11 C11 C12 122.9(3)
C16 C11 C12 116.2(3)
C13 C12 C11 120.7(4)
C13 C12 C17 116.3(4)
C11 C12 C17 123.0(4)
C14 C13 C12 120.2(4)
C13 C14 C15 121.0(4)
C13 C14 Cl12 119.8(3)
C15 C14 Cl12 119.1(3)
C16 C15 C14 118.8(4)
C15 C16 C11 123.2(4)
C15 C16 Cl11 118.9(3)
C11 C16 Cl11 117.9(3)
N11 C17 C12 126.3(4)
N11 C18 C19 110.5(3)
C10 C19 C18 113.8(3)
O12 C10 C19 113.9(3)
C21 O21 Mg2 133.8(3)
C20 O22 Mg3 109.8(2)
C20 O22 Mg2 127.5(2)
Mg3 O22 Mg2 98.14(12)
C20 O22 Mg1 126.1(2)
Mg3 O22 Mg1 93.83(12)
Mg2 O22 Mg1 93.91(11)
C27 N21 C28 116.2(3)
C27 N21 Mg2 125.1(3)
C28 N21 Mg2 118.7(3)
O21 C21 C22 124.3(4)
O21 C21 C26 119.9(4)
C22 C21 C26 115.9(3)
C23 C22 C21 121.0(4)
C23 C22 C27 115.9(4)
C21 C22 C27 123.1(4)
C24 C23 C22 120.0(4)
C23 C24 C25 121.0(4)
C23 C24 Cl22 119.6(4)
C25 C24 Cl22 119.4(4)
C26 C25 C24 119.3(4)
C25 C26 C21 122.8(4)
C25 C26 Cl21 118.7(3)
C21 C26 Cl21 118.5(3)
N21 C27 C22 126.5(4)
N21 C28 C29 111.0(3)
C20 C29 C28 114.2(3)
O22 C20 C29 113.7(3)
O22 C20 Mg3 42.04(16)
C29 C20 Mg3 121.8(3)
C31 O31 Mg3 132.5(3)
C30 O32 Mg1 111.7(2)
C30 O32 Mg3 132.1(2)
Mg1 O32 Mg3 94.87(12)
C30 O32 Mg4 119.8(2)
Mg1 O32 Mg4 96.89(12)
Mg3 O32 Mg4 94.09(12)
C37 N31 C38 116.3(3)
C37 N31 Mg3 124.8(3)
C38 N31 Mg3 118.8(3)
O31 C31 C36 120.9(3)
O31 C31 C32 123.6(4)
C36 C31 C32 115.5(3)
C33 C32 C31 120.9(4)
C33 C32 C37 116.6(4)
C31 C32 C37 122.5(4)
C34 C33 C32 120.4(4)
C33 C34 C35 120.6(4)
C33 C34 Cl32 120.3(3)
C35 C34 Cl32 119.1(3)
C36 C35 C34 118.7(4)
C35 C36 C31 123.8(4)
C35 C36 Cl31 118.8(3)
C31 C36 Cl31 117.4(3)
N31 C37 C32 126.1(4)
N31 C38 C39 110.7(3)
C38 C39 C30 113.6(3)
O32 C30 C39 112.8(3)
C41 O41 Mg4 134.0(3)
C40 O42 Mg4 125.7(2)
C40 O42 Mg3 123.8(2)
Mg4 O42 Mg3 94.99(12)
C40 O42 Mg2 112.8(2)
Mg4 O42 Mg2 98.35(12)
Mg3 O42 Mg2 94.51(11)
C47 N41 C48 116.6(3)
C47 N41 Mg4 125.4(3)
C48 N41 Mg4 118.0(2)
O41 C41 C46 121.0(4)
O41 C41 C42 123.6(4)
C46 C41 C42 115.4(3)
C43 C42 C41 120.3(4)
C43 C42 C47 116.4(4)
C41 C42 C47 123.3(4)
C44 C43 C42 120.9(4)
C43 C44 C45 121.1(4)
C43 C44 Cl42 120.1(3)
C45 C44 Cl42 118.7(3)
C46 C45 C44 118.3(4)
C45 C46 C41 123.9(4)
C45 C46 Cl41 119.2(3)
C41 C46 Cl41 116.9(3)
N41 C47 C42 126.4(4)
N41 C48 C49 111.2(3)
C40 C49 C48 114.1(3)
O42 C40 C49 114.6(3)
C4_1 O1_1 C1_1 109.4(3)
C4_1 O1_1 Mg4 129.6(2)
C1_1 O1_1 Mg4 120.9(2)
O1_1 C1_1 C2_1 105.7(5)
O1_1 C1_1 C2'_1 104.9(12)
C1_1 C2_1 C3_1 102.6(6)
C2_1 C3_1 C4_1 101.9(6)
C1_1 C2'_1 C3'_1 102(2)
C4_1 C3'_1 C2'_1 101(2)
O1_1 C4_1 C3'_1 109.6(11)
O1_1 C4_1 C3_1 105.2(5)
C4_2 O1_2 C1_2 109.4(3)
C4_2 O1_2 Mg2 121.9(3)
C1_2 O1_2 Mg2 128.6(2)
O1_2 C1_2 C2'_2 107.2(8)
O1_2 C1_2 C2_2 103.8(6)
C3_2 C2_2 C1_2 102.2(9)
C4_2 C3_2 C2_2 102.9(9)
C1_2 C2'_2 C3'_2 99.8(17)
C4_2 C3'_2 C2'_2 101.5(15)
O1_2 C4_2 C3_2 107.5(6)
O1_2 C4_2 C3'_2 104.3(9)
C4_3 O1_3 C1_3 102.4(9)
O1_3 C1_3 C2_3 104.7(8)
C3_3 C2_3 C1_3 104.2(7)
C4_3 C3_3 C2_3 103.0(8)
O1_3 C4_3 C3_3 103.4(9)
C4'_3 O1'_3 C1'_3 106.2(12)
O1'_3 C1'_3 C2'_3 104.4(13)
C1'_3 C2'_3 C3'_3 105.7(10)
C2'_3 C3'_3 C4'_3 105.1(10)
O1'_3 C4'_3 C3'_3 104.0(10)
C1_4 O1_4 C4_4 106.7(7)
O1_4 C1_4 C2_4 102.5(6)
C1_4 C2_4 C3_4 104.8(6)
C4_4 C3_4 C2_4 103.2(5)
O1_4 C4_4 C3_4 104.9(6)
C1'_4 O1'_4 C4'_4 104.4(12)
O1'_4 C1'_4 C2'_4 104.0(11)
C3'_4 C2'_4 C1'_4 102.2(9)
C4'_4 C3'_4 C2'_4 107.1(8)
O1'_4 C4'_4 C3'_4 102.6(10)
C1_5 O1_5 C4_5 108.1(5)
O1_5 C1_5 C2_5 107.2(5)
C1_5 C2_5 C3_5 104.4(5)
C4_5 C3_5 C2_5 103.4(6)
O1_5 C4_5 C3_5 109.1(5)
C4_6 O1_6 C1_6 109.2(5)
O1_6 C1_6 C2_6 108.1(5)
C1_6 C2_6 C3_6 103.1(6)
C4_6 C3_6 C2_6 106.7(6)
O1_6 C4_6 C3_6 108.7(6)

loop_
_geom_bond_atom_site_label_1
_geom_bond_atom_site_label_2
_geom_bond_distance
Mg1 O11 1.938(3)
Mg1 O12 2.015(3)
Mg1 O32 2.033(3)
Mg1 O22 2.077(3)
Mg1 N11 2.142(3)
Mg1 Mg3 3.0056(17)
Mg1 Mg2 3.0264(19)
Mg1 Mg4 3.0789(18)
Mg2 O21 1.958(3)
Mg2 O12 2.060(3)
Mg2 O22 2.065(3)
Mg2 N21 2.161(4)
Mg2 O42 2.167(3)
Mg2 O1_2 2.187(3)
Mg2 Mg3 3.1001(18)
Mg2 Mg4 3.1889(17)
Mg3 O31 1.932(3)
Mg3 O22 2.039(3)
Mg3 O32 2.048(3)
Mg3 O42 2.053(3)
Mg3 N31 2.152(4)
Mg3 C20 2.865(4)
Mg3 Mg4 3.0217(19)
Mg4 O41 1.953(3)
Mg4 O42 2.046(3)
Mg4 O32 2.081(3)
Mg4 N41 2.154(3)
Mg4 O12 2.166(3)
Mg4 O1_1 2.188(3)
Cl11 C16 1.729(4)
Cl12 C14 1.742(4)
O11 C11 1.294(4)
O12 C10 1.431(4)
N11 C17 1.282(5)
N11 C18 1.468(5)
C11 C16 1.416(5)
C11 C12 1.425(5)
C12 C13 1.414(5)
C12 C17 1.454(6)
C13 C14 1.380(6)
C14 C15 1.392(6)
C15 C16 1.389(5)
C18 C19 1.536(6)
C19 C10 1.519(6)
Cl21 C26 1.726(4)
Cl22 C24 1.742(4)
O21 C21 1.288(5)
O22 C20 1.437(4)
N21 C27 1.291(5)
N21 C28 1.472(5)
C21 C22 1.420(6)
C21 C26 1.428(5)
C22 C23 1.409(6)
C22 C27 1.456(6)
C23 C24 1.379(7)
C24 C25 1.385(7)
C25 C26 1.379(6)
C28 C29 1.530(6)
C29 C20 1.527(5)
Cl31 C36 1.740(4)
Cl32 C34 1.738(4)
O31 C31 1.294(4)
O32 C30 1.436(5)
N31 C37 1.286(5)
N31 C38 1.477(5)
C31 C36 1.419(5)
C31 C32 1.422(5)
C32 C33 1.406(5)
C32 C37 1.455(6)
C33 C34 1.383(6)
C34 C35 1.389(6)
C35 C36 1.380(5)
C38 C39 1.524(6)
C39 C30 1.528(6)
Cl41 C46 1.734(4)
Cl42 C44 1.745(4)
O41 C41 1.281(4)
O42 C40 1.434(4)
N41 C47 1.276(5)
N41 C48 1.473(5)
C41 C46 1.429(5)
C41 C42 1.432(6)
C42 C43 1.410(6)
C42 C47 1.455(6)
C43 C44 1.375(6)
C44 C45 1.393(6)
C45 C46 1.382(6)
C48 C49 1.536(6)
C49 C40 1.525(5)
O1_1 C4_1 1.444(5)
O1_1 C1_1 1.448(5)
C1_1 C2_1 1.494(9)
C1_1 C2'_1 1.56(3)
C2_1 C3_1 1.513(12)
C3_1 C4_1 1.514(9)
C2'_1 C3'_1 1.57(4)
C3'_1 C4_1 1.49(3)
O1_2 C4_2 1.438(5)
O1_2 C1_2 1.450(5)
C1_2 C2'_2 1.527(18)
C1_2 C2_2 1.528(12)
C2_2 C3_2 1.516(15)
C3_2 C4_2 1.461(12)
C2'_2 C3'_2 1.55(3)
C3'_2 C4_2 1.542(18)
O1_3 C4_3 1.417(14)
O1_3 C1_3 1.510(15)
C1_3 C2_3 1.516(11)
C2_3 C3_3 1.508(12)
C3_3 C4_3 1.478(13)
O1'_3 C4'_3 1.422(15)
O1'_3 C1'_3 1.441(17)
C1'_3 C2'_3 1.489(17)
C2'_3 C3'_3 1.490(16)
C3'_3 C4'_3 1.529(15)
O1_4 C1_4 1.421(10)
O1_4 C4_4 1.505(11)
C1_4 C2_4 1.464(11)
C2_4 C3_4 1.529(9)
C3_4 C4_4 1.515(9)
O1'_4 C1'_4 1.402(16)
O1'_4 C4'_4 1.459(16)
C1'_4 C2'_4 1.537(16)
C2'_4 C3'_4 1.501(15)
C3'_4 C4'_4 1.468(15)
O1_5 C1_5 1.412(7)
O1_5 C4_5 1.446(10)
C1_5 C2_5 1.496(8)
C2_5 C3_5 1.503(8)
C3_5 C4_5 1.478(11)
O1_6 C4_6 1.381(8)
O1_6 C1_6 1.455(9)
C1_6 C2_6 1.486(10)
C2_6 C3_6 1.497(9)
C3_6 C4_6 1.465(9)

loop_
_geom_torsion_atom_site_label_1
_geom_torsion_atom_site_label_2
_geom_torsion_atom_site_label_3
_geom_torsion_atom_site_label_4
_geom_torsion
Mg1 O11 C11 C16 -162.1(3)
Mg1 O11 C11 C12 18.5(6)
O11 C11 C12 C13 179.5(4)
C16 C11 C12 C13 0.0(6)
O11 C11 C12 C17 0.7(6)
C16 C11 C12 C17 -178.8(4)
C11 C12 C13 C14 0.7(7)
C17 C12 C13 C14 179.6(4)
C12 C13 C14 C15 -1.1(7)
C12 C13 C14 Cl12 178.1(3)
C13 C14 C15 C16 0.7(7)
Cl12 C14 C15 C16 -178.5(3)
C14 C15 C16 C11 0.0(7)
C14 C15 C16 Cl11 179.6(3)
O11 C11 C16 C15 -179.9(4)
C12 C11 C16 C15 -0.4(6)
O11 C11 C16 Cl11 0.6(5)
C12 C11 C16 Cl11 -179.9(3)
C18 N11 C17 C12 179.2(4)
Mg1 N11 C17 C12 -4.1(6)
C13 C12 C17 N11 174.3(4)
C11 C12 C17 N11 -6.8(7)
C17 N11 C18 C19 -133.6(4)
Mg1 N11 C18 C19 49.5(4)
N11 C18 C19 C10 -79.4(4)
Mg1 O12 C10 C19 1.0(5)
Mg2 O12 C10 C19 128.0(3)
Mg4 O12 C10 C19 -118.5(3)
C18 C19 C10 O12 51.4(5)
Mg2 O21 C21 C22 4.0(6)
Mg2 O21 C21 C26 -175.6(3)
O21 C21 C22 C23 -179.7(4)
C26 C21 C22 C23 -0.1(6)
O21 C21 C22 C27 1.0(7)
C26 C21 C22 C27 -179.5(4)
C21 C22 C23 C24 -0.3(8)
C27 C22 C23 C24 179.1(5)
C22 C23 C24 C25 0.9(9)
C22 C23 C24 Cl22 179.9(4)
C23 C24 C25 C26 -1.0(9)
Cl22 C24 C25 C26 179.9(4)
C24 C25 C26 C21 0.6(8)
C24 C25 C26 Cl21 -178.8(4)
O21 C21 C26 C25 179.5(4)
C22 C21 C26 C25 -0.1(7)
O21 C21 C26 Cl21 -1.1(6)
C22 C21 C26 Cl21 179.3(3)
C28 N21 C27 C22 179.6(4)
Mg2 N21 C27 C22 0.3(6)
C23 C22 C27 N21 177.7(4)
C21 C22 C27 N21 -2.9(7)
C27 N21 C28 C29 -136.3(4)
Mg2 N21 C28 C29 43.1(4)
N21 C28 C29 C20 -80.7(4)
Mg3 O22 C20 C29 -111.9(3)
Mg2 O22 C20 C29 5.9(5)
Mg1 O22 C20 C29 137.6(3)
Mg2 O22 C20 Mg3 117.7(3)
Mg1 O22 C20 Mg3 -110.5(3)
C28 C29 C20 O22 52.9(5)
C28 C29 C20 Mg3 5.9(4)
Mg3 O31 C31 C36 160.0(3)
Mg3 O31 C31 C32 -20.0(6)
O31 C31 C32 C33 179.9(4)
C36 C31 C32 C33 -0.1(6)
O31 C31 C32 C37 -0.4(7)
C36 C31 C32 C37 179.5(4)
C31 C32 C33 C34 -0.5(7)
C37 C32 C33 C34 179.8(4)
C32 C33 C34 C35 1.0(7)
C32 C33 C34 Cl32 -179.7(3)
C33 C34 C35 C36 -0.9(7)
Cl32 C34 C35 C36 179.8(3)
C34 C35 C36 C31 0.3(7)
C34 C35 C36 Cl31 -179.5(3)
O31 C31 C36 C35 -179.8(4)
C32 C31 C36 C35 0.2(6)
O31 C31 C36 Cl31 0.0(5)
C32 C31 C36 Cl31 180.0(3)
C38 N31 C37 C32 179.7(4)
Mg3 N31 C37 C32 1.5(6)
C33 C32 C37 N31 -171.7(4)
C31 C32 C37 N31 8.7(7)
C37 N31 C38 C39 129.8(4)
Mg3 N31 C38 C39 -51.9(4)
N31 C38 C39 C30 80.8(4)
Mg1 O32 C30 C39 115.5(3)
Mg3 O32 C30 C39 -3.4(5)
Mg4 O32 C30 C39 -132.4(3)
C38 C39 C30 O32 -50.0(5)
Mg4 O41 C41 C46 179.2(3)
Mg4 O41 C41 C42 -2.0(6)
O41 C41 C42 C43 179.0(4)
C46 C41 C42 C43 -2.1(6)
O41 C41 C42 C47 -2.5(7)
C46 C41 C42 C47 176.4(4)
C41 C42 C43 C44 1.2(7)
C47 C42 C43 C44 -177.4(4)
C42 C43 C44 C45 1.0(8)
C42 C43 C44 Cl42 -179.4(4)
C43 C44 C45 C46 -2.1(8)
Cl42 C44 C45 C46 178.3(4)
C44 C45 C46 C41 1.1(7)
C44 C45 C46 Cl41 -179.3(4)
O41 C41 C46 C45 179.9(4)
C42 C41 C46 C45 1.0(6)
O41 C41 C46 Cl41 0.3(5)
C42 C41 C46 Cl41 -178.6(3)
C48 N41 C47 C42 -178.0(4)
Mg4 N41 C47 C42 1.5(6)
C43 C42 C47 N41 -179.0(4)
C41 C42 C47 N41 2.4(7)
C47 N41 C48 C49 139.3(4)
Mg4 N41 C48 C49 -40.3(4)
N41 C48 C49 C40 79.9(4)
Mg4 O42 C40 C49 -5.4(5)
Mg3 O42 C40 C49 -133.0(3)
Mg2 O42 C40 C49 114.4(3)
C48 C49 C40 O42 -53.9(5)
C4_1 O1_1 C1_1 C2_1 -11.4(8)
Mg4 O1_1 C1_1 C2_1 171.7(6)
C4_1 O1_1 C1_1 C2'_1 14(2)
Mg4 O1_1 C1_1 C2'_1 -162(2)
O1_1 C1_1 C2_1 C3_1 31.5(12)
C1_1 C2_1 C3_1 C4_1 -38.7(13)
O1_1 C1_1 C2'_1 C3'_1 -31(5)
C1_1 C2'_1 C3'_1 C4_1 35(5)
C1_1 O1_1 C4_1 C3'_1 9(2)
Mg4 O1_1 C4_1 C3'_1 -174(2)
C1_1 O1_1 C4_1 C3_1 -13.5(6)
Mg4 O1_1 C4_1 C3_1 163.0(5)
C2'_1 C3'_1 C4_1 O1_1 -28(5)
C2_1 C3_1 C4_1 O1_1 32.4(10)
C4_2 O1_2 C1_2 C2'_2 -7.9(18)
Mg2 O1_2 C1_2 C2'_2 174.5(17)
C4_2 O1_2 C1_2 C2_2 15.3(7)
Mg2 O1_2 C1_2 C2_2 -162.3(6)
O1_2 C1_2 C2_2 C3_2 -32.3(16)
C1_2 C2_2 C3_2 C4_2 37(2)
O1_2 C1_2 C2'_2 C3'_2 31(3)
C1_2 C2'_2 C3'_2 C4_2 -41(3)
C1_2 O1_2 C4_2 C3_2 8.7(12)
Mg2 O1_2 C4_2 C3_2 -173.5(11)
C1_2 O1_2 C4_2 C3'_2 -18.9(13)
Mg2 O1_2 C4_2 C3'_2 159.0(12)
C2_2 C3_2 C4_2 O1_2 -29(2)
C2'_2 C3'_2 C4_2 O1_2 38(3)
C4_3 O1_3 C1_3 C2_3 32.2(19)
O1_3 C1_3 C2_3 C3_3 -5.4(19)
C1_3 C2_3 C3_3 C4_3 -22.1(17)
C1_3 O1_3 C4_3 C3_3 -47.0(16)
C2_3 C3_3 C4_3 O1_3 43.7(15)
C4'_3 O1'_3 C1'_3 C2'_3 -38(3)
O1'_3 C1'_3 C2'_3 C3'_3 24(4)
C1'_3 C2'_3 C3'_3 C4'_3 -2(4)
C1'_3 O1'_3 C4'_3 C3'_3 37(2)
C2'_3 C3'_3 C4'_3 O1'_3 -21(3)
C4_4 O1_4 C1_4 C2_4 40.3(11)
O1_4 C1_4 C2_4 C3_4 -41.7(9)
C1_4 C2_4 C3_4 C4_4 26.9(9)
C1_4 O1_4 C4_4 C3_4 -23.1(12)
C2_4 C3_4 C4_4 O1_4 -2.8(11)
C4'_4 O1'_4 C1'_4 C2'_4 -43(3)
O1'_4 C1'_4 C2'_4 C3'_4 26(3)
C1'_4 C2'_4 C3'_4 C4'_4 1(3)
C1'_4 O1'_4 C4'_4 C3'_4 43.3(18)
C2'_4 C3'_4 C4'_4 O1'_4 -26(2)
C4_5 O1_5 C1_5 C2_5 16.9(8)
O1_5 C1_5 C2_5 C3_5 -27.3(8)
C1_5 C2_5 C3_5 C4_5 26.4(8)
C1_5 O1_5 C4_5 C3_5 0.3(9)
C2_5 C3_5 C4_5 O1_5 -17.0(9)
C4_6 O1_6 C1_6 C2_6 -6.0(10)
O1_6 C1_6 C2_6 C3_6 16.2(9)
C1_6 C2_6 C3_6 C4_6 -20.4(10)
C1_6 O1_6 C4_6 C3_6 -7.4(11)
C2_6 C3_6 C4_6 O1_6 17.9(12)
